data_2212291
loop_
_publ_author_name
'Sonar, Vijayakumar N.'
'Ring, Joshua R.'
'Siegler, Maxime'
'Crooks, Peter A.'

_publ_section_title
;
 (<i>E</i>)-1-[(2-Chlorophenyl)methyleneamino]guanidinium chloride
;
_journal_coeditor_code LH2290
_journal_issue 2
_journal_name_full 'Acta Crystallographica Section E'
_journal_page_first o974
_journal_page_last o975
_journal_paper_doi 10.1107/S1600536807002887
_journal_volume 63
_journal_year 2007
_chemical_formula_iupac 'C8 H10 Cl N4 +, Cl -'
_chemical_formula_moiety 'C8 H10 Cl N4 +, Cl -'
_chemical_formula_sum 'C8 H10 Cl2 N4'
_chemical_formula_weight 233.10
_chemical_name_systematic
;
(E)-1-[(2-Chlorophenyl)methyleneamino]guanidinium chloride
;
_space_group_IT_number 14
_symmetry_cell_setting monoclinic
_symmetry_space_group_name_Hall '-P 2ybc'
_symmetry_space_group_name_H-M 'P 1 21/c 1'
_atom_sites_solution_hydrogens geom
_atom_sites_solution_primary direct
_atom_sites_solution_secondary difmap
_audit_creation_method SHELXL-97
_cell_angle_alpha 90.00
_cell_angle_beta 100.768(3)
_cell_angle_gamma 90.00
_cell_formula_units_Z 4
_cell_length_a 16.5020(14)
_cell_length_b 7.2234(5)
_cell_length_c 8.5816(6)
_cell_measurement_reflns_used 3659
_cell_measurement_temperature 90.0(2)
_cell_measurement_theta_max 27.48
_cell_measurement_theta_min 1.00
_cell_volume 1004.92(13)
_computing_cell_refinement 'SCALEPACK (Otwinowski & Minor, 1997)'
_computing_data_collection 'COLLECT (Nonius, 1999)'
_computing_data_reduction 'DENZO-SMN (Otwinowski & Minor, 1997)'
_computing_molecular_graphics 'XP in SHELXTL (Sheldrick, 1995)'
_computing_publication_material
;
SHELXL97, and local procedures
;
_computing_structure_refinement 'SHELXL97 (Sheldrick, 1997)'
_computing_structure_solution 'SHELXS97 (Sheldrick, 1997)'
_diffrn_ambient_temperature 90.0(2)
_diffrn_detector_area_resol_mean 18
_diffrn_measured_fraction_theta_full .994
_diffrn_measured_fraction_theta_max .994
_diffrn_measurement_device_type 'Nonius KappaCCD'
_diffrn_measurement_method '\w scans at fixed \c = 55\%'
_diffrn_radiation_monochromator graphite
_diffrn_radiation_source 'fine-focus sealed tube'
_diffrn_radiation_type MoK\a
_diffrn_radiation_wavelength 0.71073
_diffrn_reflns_av_R_equivalents 0.0865
_diffrn_reflns_av_sigmaI/netI 0.0845
_diffrn_reflns_limit_h_max 21
_diffrn_reflns_limit_h_min -21
_diffrn_reflns_limit_k_max 9
_diffrn_reflns_limit_k_min -9
_diffrn_reflns_limit_l_max 11
_diffrn_reflns_limit_l_min -10
_diffrn_reflns_number 7124
_diffrn_reflns_theta_full 27.49
_diffrn_reflns_theta_max 27.49
_diffrn_reflns_theta_min 1.26
_exptl_absorpt_coefficient_mu 0.610
_exptl_absorpt_correction_T_max 0.9701
_exptl_absorpt_correction_T_min 0.8382
_exptl_absorpt_correction_type multi-scan
_exptl_absorpt_process_details '(SCALEPACK; Otwinowski & Minor, 1997)'
_exptl_crystal_colour colourless
_exptl_crystal_density_diffrn 1.541
_exptl_crystal_density_method 'not measured'
_exptl_crystal_description plate
_exptl_crystal_F_000 480
_exptl_crystal_size_max 0.30
_exptl_crystal_size_mid 0.20
_exptl_crystal_size_min 0.05
_refine_diff_density_max .573
_refine_diff_density_min -.451
_refine_ls_extinction_method none
_refine_ls_goodness_of_fit_ref 1.033
_refine_ls_hydrogen_treatment constr
_refine_ls_matrix_type full
_refine_ls_number_parameters 127
_refine_ls_number_reflns 2296
_refine_ls_number_restraints 0
_refine_ls_restrained_S_all 1.033
_refine_ls_R_factor_all 0.1018
_refine_ls_R_factor_gt 0.0533
_refine_ls_shift/su_max 0.000
_refine_ls_shift/su_mean 0.000
_refine_ls_structure_factor_coef Fsqd
_refine_ls_weighting_details 'calc w=1/[\s^2^(Fo^2^)+(0.0658P)^2^+0.5156P] where P=(Fo^2^+2Fc^2^)/3'
_refine_ls_weighting_scheme calc
_refine_ls_wR_factor_gt 0.1192
_refine_ls_wR_factor_ref 0.1413
_reflns_number_gt 1481
_reflns_number_total 2296
_reflns_threshold_expression I>2\s(I)
_cod_data_source_file lh2290.cif
_cod_data_source_block I
_cod_original_sg_symbol_H-M 'P 21/c'
_cod_database_code 2212291
_cod_database_fobs_code 2212291

loop_
_symmetry_equiv_pos_as_xyz
'x, y, z'
'-x, y+1/2, -z+1/2'
'-x, -y, -z'
'x, -y-1/2, z-1/2'

loop_
_atom_site_type_symbol
_atom_site_label
_atom_site_fract_x
_atom_site_fract_y
_atom_site_fract_z
_atom_site_U_iso_or_equiv
_atom_site_adp_type
_atom_site_calc_flag
_atom_site_refinement_flags
_atom_site_occupancy
C C1 0.3815(2) 0.1245(4) 0.4082(4) 0.0227(7) Uani d . 1
C C2 0.4186(2) -0.0062(4) 0.3287(4) 0.0269(8) Uani d . 1
H H2 0.4675 0.0226 0.2904 0.032 Uiso calc R 1
C C3 0.3836(2) -0.1807(4) 0.3052(4) 0.0266(8) Uani d . 1
H H3 0.4080 -0.2717 0.2487 0.032 Uiso calc R 1
C C4 0.3130(2) -0.2228(4) 0.3638(4) 0.0258(8) Uani d . 1
H H4 0.2892 -0.3425 0.3472 0.031 Uiso calc R 1
C C5 0.2774(2) -0.0920(4) 0.4458(4) 0.0241(8) Uani d . 1
H H5 0.2296 -0.1231 0.4870 0.029 Uiso calc R 1
C C6 0.31063(19) 0.0869(4) 0.4695(4) 0.0205(7) Uani d . 1
C C7 0.26643(19) 0.2291(4) 0.5439(4) 0.0203(7) Uani d . 1
H H7 0.2780 0.3568 0.5327 0.024 Uiso calc R 1
C C8 0.11153(19) 0.2625(4) 0.7664(4) 0.0193(7) Uani d . 1
N N1 0.21228(16) 0.1778(3) 0.6236(3) 0.0198(6) Uani d . 1
N N2 0.16651(15) 0.3145(3) 0.6769(3) 0.0215(6) Uani d . 1
H H2A 0.1728 0.4316 0.6535 0.026 Uiso calc R 1
N N3 0.10098(15) 0.0850(3) 0.7932(3) 0.0228(6) Uani d . 1
H H3A 0.0665 0.0506 0.8546 0.027 Uiso calc R 1
H H3B 0.1284 0.0012 0.7496 0.027 Uiso calc R 1
N N4 0.07100(16) 0.3910(3) 0.8306(3) 0.0233(6) Uani d . 1
H H4A 0.0364 0.3587 0.8923 0.028 Uiso calc R 1
H H4B 0.0787 0.5088 0.8116 0.028 Uiso calc R 1
Cl Cl1 0.42507(5) 0.34542(11) 0.42910(10) 0.0284(3) Uani d . 1
Cl Cl2 -0.08855(5) 0.21405(10) 0.93388(10) 0.0244(2) Uani d . 1

loop_
_atom_site_aniso_label
_atom_site_aniso_U_11
_atom_site_aniso_U_22
_atom_site_aniso_U_33
_atom_site_aniso_U_12
_atom_site_aniso_U_13
_atom_site_aniso_U_23
C1 0.0257(18) 0.0167(16) 0.0255(19) -0.0034(13) 0.0045(14) -0.0012(14)
C2 0.0264(18) 0.0232(17) 0.032(2) 0.0021(14) 0.0083(15) -0.0010(16)
C3 0.0307(19) 0.0183(17) 0.031(2) 0.0094(14) 0.0072(16) -0.0017(15)
C4 0.0314(19) 0.0149(16) 0.030(2) 0.0021(14) 0.0033(15) 0.0009(15)
C5 0.0266(18) 0.0177(17) 0.029(2) -0.0006(14) 0.0075(15) 0.0028(15)
C6 0.0220(17) 0.0174(16) 0.0228(18) 0.0044(13) 0.0055(14) 0.0032(14)
C7 0.0251(17) 0.0149(15) 0.0203(19) -0.0005(13) 0.0024(14) -0.0010(14)
C8 0.0219(16) 0.0142(16) 0.0211(18) 0.0012(12) 0.0023(14) 0.0030(13)
N1 0.0225(14) 0.0139(13) 0.0229(16) 0.0020(11) 0.0040(12) -0.0016(12)
N2 0.0237(15) 0.0115(13) 0.0306(17) 0.0001(11) 0.0088(12) 0.0010(12)
N3 0.0274(15) 0.0178(14) 0.0254(16) -0.0006(11) 0.0107(12) -0.0025(12)
N4 0.0304(16) 0.0125(13) 0.0292(17) -0.0006(11) 0.0115(13) -0.0014(12)
Cl1 0.0298(5) 0.0190(4) 0.0384(6) -0.0044(3) 0.0120(4) -0.0015(4)
Cl2 0.0331(5) 0.0132(4) 0.0290(5) -0.0001(3) 0.0112(4) 0.0013(3)

loop_
_atom_type_symbol
_atom_type_description
_atom_type_scat_dispersion_real
_atom_type_scat_dispersion_imag
_atom_type_scat_source
C C .0033 .0016 'International Tables Vol C Tables 4.2.6.8 and 6.1.1.4'
H H .0000 .0000 'International Tables Vol C Tables 4.2.6.8 and 6.1.1.4'
N N .0061 .0033 'International Tables Vol C Tables 4.2.6.8 and 6.1.1.4'
Cl Cl .1484 .1585 'International Tables Vol C Tables 4.2.6.8 and 6.1.1.4'

loop_
_geom_angle_atom_site_label_1
_geom_angle_atom_site_label_2
_geom_angle_atom_site_label_3
_geom_angle
_geom_angle_publ_flag
C2 C1 C6 122.4(3) ?
C2 C1 Cl1 117.8(2) ?
C6 C1 Cl1 119.8(2) ?
C1 C2 C3 119.1(3) ?
C1 C2 H2 120.5 ?
C3 C2 H2 120.5 ?
C2 C3 C4 120.2(3) ?
C2 C3 H3 119.9 ?
C4 C3 H3 119.9 ?
C5 C4 C3 120.3(3) ?
C5 C4 H4 119.9 ?
C3 C4 H4 119.9 ?
C4 C5 C6 121.0(3) ?
C4 C5 H5 119.5 ?
C6 C5 H5 119.5 ?
C1 C6 C5 117.1(3) ?
C1 C6 C7 123.1(3) ?
C5 C6 C7 119.6(3) ?
N1 C7 C6 118.8(3) y
N1 C7 H7 120.6 ?
C6 C7 H7 120.6 ?
N3 C8 N4 121.1(3) y
N3 C8 N2 119.7(3) ?
N4 C8 N2 119.2(3) ?
C7 N1 N2 117.0(2) y
C8 N2 N1 117.4(2) y
C8 N2 H2A 121.3 ?
N1 N2 H2A 121.3 ?
C8 N3 H3A 120.0 ?
C8 N3 H3B 120.0 ?
H3A N3 H3B 120.0 ?
C8 N4 H4A 120.0 ?
C8 N4 H4B 120.0 ?
H4A N4 H4B 120.0 ?

loop_
_geom_bond_atom_site_label_1
_geom_bond_atom_site_label_2
_geom_bond_distance
_geom_bond_publ_flag
C1 C2 1.374(4) ?
C1 C6 1.396(4) ?
C1 Cl1 1.745(3) y
C2 C3 1.385(4) ?
C2 H2 0.9500 ?
C3 C4 1.386(5) ?
C3 H3 0.9500 ?
C4 C5 1.374(4) ?
C4 H4 0.9500 ?
C5 C6 1.404(4) ?
C5 H5 0.9500 ?
C6 C7 1.472(4) y
C7 N1 1.278(4) ?
C7 H7 0.9500 ?
C8 N3 1.319(4) y
C8 N4 1.323(4) y
C8 N2 1.347(4) y
N1 N2 1.373(3) y
N2 H2A 0.8800 ?
N3 H3A 0.8800 ?
N3 H3B 0.8800 ?
N4 H4A 0.8800 ?
N4 H4B 0.8800 ?

loop_
_geom_hbond_atom_site_label_D
_geom_hbond_atom_site_label_H
_geom_hbond_atom_site_label_A
_geom_hbond_site_symmetry_A
_geom_hbond_distance_DH
_geom_hbond_distance_HA
_geom_hbond_distance_DA
_geom_hbond_angle_DHA
N2 H2A Cl2 2_556 0.88 2.50 3.230(3) 140.2
N3 H3A Cl2 3_557 0.88 2.61 3.221(3) 127.0
N3 H3B Cl2 2_546 0.88 2.61 3.297(3) 135.3
N4 H4A Cl2 . 0.88 2.40 3.197(3) 151.5
N4 H4B Cl2 2_556 0.88 2.61 3.305(3) 137.1

loop_
_geom_torsion_atom_site_label_1
_geom_torsion_atom_site_label_2
_geom_torsion_atom_site_label_3
_geom_torsion_atom_site_label_4
_geom_torsion
_geom_torsion_publ_flag
C6 C1 C2 C3 1.5(5) ?
Cl1 C1 C2 C3 -177.6(3) ?
C1 C2 C3 C4 -1.1(5) ?
C2 C3 C4 C5 -0.1(5) ?
C3 C4 C5 C6 1.1(5) ?
C2 C1 C6 C5 -0.5(5) ?
Cl1 C1 C6 C5 178.5(2) y
C2 C1 C6 C7 -175.0(3) ?
Cl1 C1 C6 C7 4.0(5) y
C4 C5 C6 C1 -0.8(5) ?
C4 C5 C6 C7 173.9(3) ?
C1 C6 C7 N1 -166.6(3) ?
C5 C6 C7 N1 19.0(5) y
C6 C7 N1 N2 -173.4(3) ?
N3 C8 N2 N1 -3.1(4) ?
N4 C8 N2 N1 174.6(3) y
C7 N1 N2 C8 -177.4(3) ?

loop_
_cod_related_entry_id
_cod_related_entry_database
_cod_related_entry_code
1 ChemSpider 30655165
